data_7061920
loop_
_publ_author_name
'Purushotham, Manasa'
'Paul, Bishwajit'
'Gajula, Siva Nageswara Rao'
'Sahariah, Biswajit'
'Sonti, Rajesh'

_publ_section_title
;
 Deciphering C--H&#x22EF;O/X weak hydrogen bonding and halogen bonding
 interactions in aromatic peptoids
;
_journal_issue 41
_journal_name_full 'New Journal of Chemistry'
_journal_page_first 19648
_journal_page_last 19657
_journal_paper_doi 10.1039/D2NJ02616C
_journal_volume 46
_journal_year 2022
_chemical_formula_sum 'C19 H19 Cl N2 O4'
_chemical_formula_weight 374.81
_space_group_crystal_system triclinic
_space_group_IT_number 2
_space_group_name_Hall '-P 1'
_space_group_name_H-M_alt 'P -1'
_atom_sites_solution_hydrogens mixed
_audit_creation_method SHELXL-2018/3
_audit_update_record
;
2022-01-22 deposited with the CCDC.	2022-09-05 downloaded from the CCDC.
;
_cell_angle_alpha 74.919(2)
_cell_angle_beta 66.039(2)
_cell_angle_gamma 64.784(2)
_cell_formula_units_Z 2
_cell_length_a 9.5811(3)
_cell_length_b 10.4629(4)
_cell_length_c 10.6719(4)
_cell_measurement_reflns_used 9869
_cell_measurement_temperature 100(2)
_cell_measurement_theta_max 30.48
_cell_measurement_theta_min 2.50
_cell_volume 879.53(6)
_computing_cell_refinement 'Bruker SAINT'
_computing_data_collection 'Bruker APEX2'
_computing_data_reduction 'Bruker SAINT'
_computing_molecular_graphics 'Bruker SHELXTL'
_computing_publication_material 'Bruker SHELXTL'
_computing_structure_refinement 'SHELXL-2018/3 (Sheldrick, 2018)'
_computing_structure_solution 'SHELXS-97 (Sheldrick 2008)'
_diffrn_ambient_temperature 100(2)
_diffrn_measured_fraction_theta_full 1.000
_diffrn_measured_fraction_theta_max 0.995
_diffrn_measurement_device_type 'Bruker APEX-II CCD'
_diffrn_measurement_method '\f and \w scans'
_diffrn_radiation_type MoK\a
_diffrn_radiation_wavelength 0.71073
_diffrn_reflns_av_R_equivalents 0.0233
_diffrn_reflns_av_unetI/netI 0.0192
_diffrn_reflns_Laue_measured_fraction_full 1.000
_diffrn_reflns_Laue_measured_fraction_max 0.995
_diffrn_reflns_limit_h_max 13
_diffrn_reflns_limit_h_min -13
_diffrn_reflns_limit_k_max 14
_diffrn_reflns_limit_k_min -14
_diffrn_reflns_limit_l_max 15
_diffrn_reflns_limit_l_min -15
_diffrn_reflns_number 19411
_diffrn_reflns_point_group_measured_fraction_full 1.000
_diffrn_reflns_point_group_measured_fraction_max 0.995
_diffrn_reflns_theta_full 25.242
_diffrn_reflns_theta_max 30.504
_diffrn_reflns_theta_min 2.100
_exptl_absorpt_coefficient_mu 0.245
_exptl_crystal_colour COLORLESS
_exptl_crystal_density_diffrn 1.415
_exptl_crystal_description BLOCK
_exptl_crystal_F_000 392
_refine_diff_density_max 0.770
_refine_diff_density_min -0.806
_refine_diff_density_rms 0.063
_refine_ls_extinction_method none
_refine_ls_goodness_of_fit_ref 1.071
_refine_ls_hydrogen_treatment mixed
_refine_ls_matrix_type full
_refine_ls_number_parameters 239
_refine_ls_number_reflns 5336
_refine_ls_number_restraints 0
_refine_ls_restrained_S_all 1.071
_refine_ls_R_factor_all 0.0414
_refine_ls_R_factor_gt 0.0381
_refine_ls_shift/su_max 0.004
_refine_ls_shift/su_mean 0.001
_refine_ls_structure_factor_coef Fsqd
_refine_ls_weighting_details 'w=1/[\s^2^(Fo^2^)+(0.0542P)^2^+0.5513P] where P=(Fo^2^+2Fc^2^)/3'
_refine_ls_weighting_scheme calc
_refine_ls_wR_factor_gt 0.1091
_refine_ls_wR_factor_ref 0.1116
_reflns_Friedel_coverage 0.000
_reflns_number_gt 4895
_reflns_number_total 5336
_reflns_threshold_expression 'I > 2\s(I)'
_cod_data_source_file d2nj02616c2.cif
_cod_data_source_block shelx_CCDC2
_cod_depositor_comments 'Adding full bibliography for 7061918--7061922.cif.'
_cod_database_code 7061920
_shelx_shelxl_version_number 2018/3
_shelx_space_group_comment
;
The symmetry employed for this shelxl refinement is uniquely defined
by the following loop, which should always be used as a source of
symmetry information in preference to the above space-group names.
They are only intended as comments.
;

loop_
_space_group_symop_operation_xyz
'x, y, z'
'-x, -y, -z'

loop_
_atom_site_label
_atom_site_type_symbol
_atom_site_fract_x
_atom_site_fract_y
_atom_site_fract_z
_atom_site_U_iso_or_equiv
_atom_site_adp_type
_atom_site_occupancy
_atom_site_site_symmetry_order
_atom_site_calc_flag
_atom_site_refinement_flags_posn
_atom_site_refinement_flags_adp
_atom_site_refinement_flags_occupancy
_atom_site_disorder_assembly
_atom_site_disorder_group
C1 C 0.28344(14) 0.82245(12) 0.17561(12) 0.0145(2) Uani 1 1 d . . . . .
C2 C 0.11383(14) 0.85973(12) 0.23646(12) 0.0134(2) Uani 1 1 d . . . . .
C3 C 0.02693(15) 0.98233(13) 0.30404(13) 0.0168(2) Uani 1 1 d . . . . .
H3 H -0.086157 1.009818 0.346154 0.020 Uiso 1 1 calc R U . . .
C4 C 0.10625(16) 1.06450(13) 0.30970(14) 0.0199(2) Uani 1 1 d . . . . .
H4 H 0.045868 1.146590 0.354326 0.024 Uiso 1 1 calc R U . . .
C5 C 0.27505(16) 1.02413(13) 0.24892(14) 0.0200(2) Uani 1 1 d . . . . .
H5 H 0.327920 1.078591 0.253585 0.024 Uiso 1 1 calc R U . . .
C6 C 0.36525(15) 0.90211(13) 0.18097(13) 0.0181(2) Uani 1 1 d . . . . .
H6 H 0.478469 0.874307 0.139806 0.022 Uiso 1 1 calc R U . . .
C7 C 0.03118(14) 0.76851(12) 0.22791(12) 0.0148(2) Uani 1 1 d . . . . .
H7A H 0.041293 0.774260 0.132590 0.018 Uiso 1 1 calc R U . . .
H7B H 0.088186 0.670364 0.256605 0.018 Uiso 1 1 calc R U . . .
C8 C -0.26658(14) 0.90793(12) 0.26765(12) 0.0148(2) Uani 1 1 d . . . . .
C9 C -0.22033(17) 0.97786(14) 0.12178(13) 0.0204(2) Uani 1 1 d . . . . .
H9A H -0.103265 0.941797 0.079141 0.031 Uiso 1 1 calc R U . . .
H9B H -0.269363 0.957517 0.070421 0.031 Uiso 1 1 calc R U . . .
H9C H -0.258932 1.078734 0.123016 0.031 Uiso 1 1 calc R U . . .
C10 C -0.17974(15) 0.74703(13) 0.45509(12) 0.0160(2) Uani 1 1 d . . . . .
H10A H -0.280036 0.813927 0.510152 0.019 Uiso 1 1 calc R U . . .
H10B H -0.092829 0.734431 0.487056 0.019 Uiso 1 1 calc R U . . .
C11 C -0.20091(14) 0.60448(12) 0.48161(12) 0.0141(2) Uani 1 1 d . . . . .
C12 C -0.26506(13) 0.46349(11) 0.37084(12) 0.0127(2) Uani 1 1 d . . . . .
C13 C -0.30970(14) 0.37109(12) 0.48784(12) 0.0157(2) Uani 1 1 d . . . . .
H13 H -0.303075 0.377179 0.570525 0.019 Uiso 1 1 calc R U . . .
C14 C -0.36383(15) 0.27046(12) 0.48007(13) 0.0178(2) Uani 1 1 d . . . . .
H14 H -0.394798 0.210518 0.558442 0.021 Uiso 1 1 calc R U . . .
C15 C -0.37249(15) 0.25782(12) 0.35722(14) 0.0178(2) Uani 1 1 d . . . . .
H15 H -0.410348 0.190881 0.353679 0.021 Uiso 1 1 calc R U . . .
C16 C -0.32418(15) 0.34593(12) 0.23996(13) 0.0161(2) Uani 1 1 d . . . . .
H16 H -0.327539 0.336218 0.157152 0.019 Uiso 1 1 calc R U . . .
C17 C -0.27031(13) 0.44952(11) 0.24451(12) 0.0128(2) Uani 1 1 d . . . . .
C18 C -0.22832(14) 0.54696(12) 0.11846(12) 0.0135(2) Uani 1 1 d . . . . .
C19 C -0.18793(17) 0.60160(14) -0.11845(12) 0.0199(2) Uani 1 1 d . . . . .
H19A H -0.176897 0.561717 -0.194953 0.030 Uiso 1 1 calc R U . . .
H19B H -0.280772 0.689150 -0.104563 0.030 Uiso 1 1 calc R U . . .
H19C H -0.090561 0.619466 -0.137426 0.030 Uiso 1 1 calc R U . . .
N1 N -0.22080(13) 0.57322(11) 0.37541(10) 0.01391(18) Uani 1 1 d . . . . .
N2 N -0.14152(12) 0.80925(11) 0.31230(10) 0.01395(18) Uani 1 1 d . . . . .
O1 O -0.20224(12) 0.53175(10) 0.59180(9) 0.02009(19) Uani 1 1 d . . . . .
O2 O -0.21139(11) 0.50275(9) 0.00466(9) 0.01677(17) Uani 1 1 d . . . . .
O3 O -0.21183(12) 0.65726(10) 0.11561(9) 0.01985(19) Uani 1 1 d . . . . .
O4 O -0.40996(11) 0.93693(10) 0.34314(10) 0.02042(19) Uani 1 1 d . . . . .
Cl1 Cl 0.39730(4) 0.66984(3) 0.09003(3) 0.02014(8) Uani 1 1 d . . . . .
H1 H -0.216(2) 0.633(2) 0.303(2) 0.026(5) Uiso 1 1 d . . . . .

loop_
_atom_site_aniso_label
_atom_site_aniso_U_11
_atom_site_aniso_U_22
_atom_site_aniso_U_33
_atom_site_aniso_U_23
_atom_site_aniso_U_13
_atom_site_aniso_U_12
C1 0.0150(5) 0.0144(5) 0.0140(5) 0.0000(4) -0.0069(4) -0.0043(4)
C2 0.0149(5) 0.0128(5) 0.0141(5) 0.0010(4) -0.0072(4) -0.0057(4)
C3 0.0152(5) 0.0156(5) 0.0209(5) -0.0030(4) -0.0074(4) -0.0050(4)
C4 0.0224(6) 0.0151(5) 0.0262(6) -0.0031(4) -0.0119(5) -0.0065(4)
C5 0.0232(6) 0.0184(5) 0.0259(6) 0.0023(4) -0.0145(5) -0.0110(5)
C6 0.0157(5) 0.0211(5) 0.0200(5) 0.0018(4) -0.0088(4) -0.0085(4)
C7 0.0144(5) 0.0139(5) 0.0173(5) -0.0025(4) -0.0053(4) -0.0059(4)
C8 0.0174(5) 0.0138(5) 0.0178(5) -0.0008(4) -0.0087(4) -0.0077(4)
C9 0.0254(6) 0.0189(5) 0.0195(6) 0.0039(4) -0.0116(5) -0.0099(5)
C10 0.0212(5) 0.0186(5) 0.0131(5) 0.0000(4) -0.0079(4) -0.0106(4)
C11 0.0137(5) 0.0168(5) 0.0128(5) -0.0007(4) -0.0052(4) -0.0063(4)
C12 0.0124(4) 0.0118(4) 0.0136(5) -0.0002(4) -0.0046(4) -0.0044(4)
C13 0.0160(5) 0.0146(5) 0.0147(5) 0.0019(4) -0.0051(4) -0.0060(4)
C14 0.0163(5) 0.0135(5) 0.0197(5) 0.0024(4) -0.0042(4) -0.0062(4)
C15 0.0167(5) 0.0122(5) 0.0244(6) -0.0010(4) -0.0062(4) -0.0064(4)
C16 0.0171(5) 0.0133(5) 0.0194(5) -0.0023(4) -0.0069(4) -0.0059(4)
C17 0.0131(5) 0.0117(4) 0.0137(5) -0.0001(4) -0.0051(4) -0.0047(4)
C18 0.0136(5) 0.0144(5) 0.0127(5) -0.0009(4) -0.0052(4) -0.0048(4)
C19 0.0249(6) 0.0205(5) 0.0117(5) -0.0003(4) -0.0053(4) -0.0076(5)
N1 0.0188(4) 0.0145(4) 0.0112(4) 0.0020(3) -0.0065(3) -0.0092(4)
N2 0.0148(4) 0.0156(4) 0.0134(4) 0.0006(3) -0.0058(3) -0.0074(3)
O1 0.0256(5) 0.0240(4) 0.0141(4) 0.0045(3) -0.0104(3) -0.0124(4)
O2 0.0224(4) 0.0151(4) 0.0123(4) -0.0017(3) -0.0054(3) -0.0065(3)
O3 0.0323(5) 0.0197(4) 0.0150(4) 0.0030(3) -0.0109(4) -0.0161(4)
O4 0.0162(4) 0.0215(4) 0.0252(5) -0.0020(3) -0.0074(3) -0.0081(3)
Cl1 0.01537(13) 0.02048(14) 0.02198(15) -0.00682(11) -0.00542(11) -0.00239(10)

loop_
_atom_type_symbol
_atom_type_description
_atom_type_scat_dispersion_real
_atom_type_scat_dispersion_imag
_atom_type_scat_source
C C 0.0033 0.0016 'International Tables Vol C Tables 4.2.6.8 and 6.1.1.4'
H H 0.0000 0.0000 'International Tables Vol C Tables 4.2.6.8 and 6.1.1.4'
N N 0.0061 0.0033 'International Tables Vol C Tables 4.2.6.8 and 6.1.1.4'
O O 0.0106 0.0060 'International Tables Vol C Tables 4.2.6.8 and 6.1.1.4'
Cl Cl 0.1484 0.1585 'International Tables Vol C Tables 4.2.6.8 and 6.1.1.4'

loop_
_geom_angle_atom_site_label_1
_geom_angle_atom_site_label_2
_geom_angle_atom_site_label_3
_geom_angle
_geom_angle_site_symmetry_1
_geom_angle_site_symmetry_3
_geom_angle_publ_flag
C6 C1 C2 122.52(11) . . ?
C6 C1 Cl1 118.64(9) . . ?
C2 C1 Cl1 118.84(9) . . ?
C3 C2 C1 117.21(10) . . ?
C3 C2 C7 122.54(10) . . ?
C1 C2 C7 120.25(10) . . ?
C4 C3 C2 121.26(11) . . ?
C5 C4 C3 120.14(11) . . ?
C4 C5 C6 119.95(11) . . ?
C1 C6 C5 118.92(11) . . ?
N2 C7 C2 113.75(9) . . ?
O4 C8 N2 121.12(11) . . ?
O4 C8 C9 121.56(11) . . ?
N2 C8 C9 117.32(10) . . ?
N2 C10 C11 115.55(9) . . ?
O1 C11 N1 126.10(11) . . ?
O1 C11 C10 119.98(10) . . ?
N1 C11 C10 113.90(10) . . ?
N1 C12 C13 122.21(10) . . ?
N1 C12 C17 118.42(10) . . ?
C13 C12 C17 119.33(10) . . ?
C14 C13 C12 119.92(11) . . ?
C15 C14 C13 121.14(11) . . ?
C16 C15 C14 119.40(11) . . ?
C15 C16 C17 120.91(11) . . ?
C16 C17 C12 119.26(10) . . ?
C16 C17 C18 119.20(10) . . ?
C12 C17 C18 121.46(10) . . ?
O3 C18 O2 121.97(10) . . ?
O3 C18 C17 125.15(10) . . ?
O2 C18 C17 112.88(10) . . ?
C11 N1 C12 129.28(10) . . ?
C8 N2 C10 119.06(10) . . ?
C8 N2 C7 124.09(10) . . ?
C10 N2 C7 116.72(10) . . ?
C18 O2 C19 114.91(9) . . ?

loop_
_geom_bond_atom_site_label_1
_geom_bond_atom_site_label_2
_geom_bond_distance
_geom_bond_site_symmetry_2
_geom_bond_publ_flag
C1 C6 1.3894(16) . ?
C1 C2 1.3961(16) . ?
C1 Cl1 1.7433(12) . ?
C2 C3 1.3937(16) . ?
C2 C7 1.5147(15) . ?
C3 C4 1.3933(16) . ?
C4 C5 1.3868(18) . ?
C5 C6 1.3911(18) . ?
C7 N2 1.4557(15) . ?
C8 O4 1.2253(15) . ?
C8 N2 1.3720(15) . ?
C8 C9 1.5094(17) . ?
C10 N2 1.4539(15) . ?
C10 C11 1.5289(16) . ?
C11 O1 1.2217(14) . ?
C11 N1 1.3598(15) . ?
C12 N1 1.4003(14) . ?
C12 C13 1.4025(15) . ?
C12 C17 1.4161(16) . ?
C13 C14 1.3892(16) . ?
C14 C15 1.3897(18) . ?
C15 C16 1.3867(17) . ?
C16 C17 1.4028(15) . ?
C17 C18 1.4856(15) . ?
C18 O3 1.2211(14) . ?
C18 O2 1.3355(14) . ?
C19 O2 1.4483(15) . ?
